data_7718418
loop_
_publ_author_name
'Goswami, Santu'
'Sarkar, Subham'
'Guha Roy, Anisha'
'Mallick, Dibyendu'
'Mukherjee, Debabrata'

_publ_section_title
;
 A tridentate and dianionic N-heterocyclic olefin (NHO) with two
 unsymmetrically-tethered aryloxide sidearms on bismuth: a fortuitous
 followed by systematic discovery.
;
_journal_issue 20
_journal_name_full 'Dalton transactions (Cambridge, England : 2003)'
_journal_page_first 8142
_journal_page_last 8151
_journal_paper_doi 10.1039/d5dt00706b
_journal_volume 54
_journal_year 2025
_chemical_formula_moiety 'C90 H122 Bi2 Br4 N8 O2, 2(C7 H8)'
_chemical_formula_sum 'C104 H138 Bi2 Br4 N8 O2'
_chemical_formula_weight 2269.82
_space_group_crystal_system monoclinic
_space_group_IT_number 14
_space_group_name_Hall '-P 2yn'
_space_group_name_H-M_alt 'P 1 21/n 1'
_atom_sites_solution_hydrogens geom
_atom_sites_solution_primary iterative
_audit_creation_date 2024-05-30
_audit_creation_method
;FinalCif V123 by Daniel Kratzert, Freiburg 2024, 
https://dkratzert.de/finalcif.html
;
_audit_update_record
;
2024-06-17 deposited with the CCDC.	2025-03-25 downloaded from the CCDC.
;
_cell_angle_alpha 90
_cell_angle_beta 102.8870(10)
_cell_angle_gamma 90
_cell_formula_units_Z 2
_cell_length_a 14.7082(2)
_cell_length_b 19.7308(2)
_cell_length_c 18.4697(2)
_cell_measurement_reflns_used 40681
_cell_measurement_temperature 99.99(10)
_cell_measurement_theta_max 68.1230
_cell_measurement_theta_min 3.2800
_cell_volume 5224.98(11)
_computing_cell_refinement 'CrysAlisPro 1.171.41.115a (Rigaku OD, 2021)'
_computing_data_collection 'CrysAlisPro 1.171.41.115a (Rigaku OD, 2021)'
_computing_data_reduction 'CrysAlisPro 1.171.41.115a (Rigaku OD, 2021)'
_computing_molecular_graphics 'Olex2 1.5 (Dolomanov et al., 2009)'
_computing_publication_material 'Olex2 1.5 (Dolomanov et al., 2009)'
_computing_structure_refinement 'SHELXL 2018/3 (Sheldrick, 2015)'
_computing_structure_solution 'olex2.solve 1.5 (Bourhis et al., 2015)'
_diffrn_ambient_temperature 100.15
_diffrn_detector_area_resol_mean 10.0000
_diffrn_detector_type HyPix3000
_diffrn_measured_fraction_theta_full 0.998
_diffrn_measured_fraction_theta_max 0.992
_diffrn_measurement_details
;
List of Runs (angles in degrees, time in seconds):

  # Type    Start    End  Width  t~exp~   \w     \q     \k     \f   Frames
#--------------------------------------------------------------------------
  1  \w    -75.00  28.00   0.50    1.40    --  -40.33  98.00-168.00  206
  2  \w     -6.00  75.00   0.50    1.40    --   40.33 -98.00  84.00  162
  3  \w    -81.00  -9.00   0.50    5.61    --  -82.50  98.00-168.00  144
  4  \w     23.00 106.00   0.50    5.61    --   96.67 -98.00  84.00  166
  5  \w    106.00 170.00   0.50    5.61    --   96.67  98.00-168.00  128
  6  \w    -31.00  30.00   0.50    1.40    --  -40.33  25.00-180.00  122
  7  \w    -43.00  26.00   0.50    1.40    --  -40.33  38.00-150.00  138
  8  \w   -106.00 -25.00   0.50    1.40    --  -40.33 -38.00-120.00  162
  9  \w    -56.00  26.00   0.50    1.40    --  -40.33  50.00  60.00  164
 10  \w    -31.00  30.00   0.50    1.40    --  -40.33  25.00 120.00  122
 11  \w    -24.00  35.00   0.50    1.40    --  -40.33  12.00  90.00  118
 12  \w    -96.00 -19.00   0.50    1.40    --  -40.33 138.00-180.00  154
 13  \w    -24.00  35.00   0.50    1.40    --  -40.33  12.00-150.00  118
 14  \w    -35.00  24.00   0.50    1.40    --   40.33 -12.00 -60.00  118
 15  \w    -47.00 -15.00   0.50    5.61    --  -82.50  42.00 -30.00   64
 16  \w    -47.00 -15.00   0.50    5.61    --  -82.50  42.00 -60.00   64
 17  \w   -153.00 -78.00   0.50    5.61    --  -82.50 -87.00 -30.00  150
 18  \w   -156.00 -85.00   0.50    5.61    --  -82.50 -98.00  84.00  142
 19  \w   -156.00 -58.00   0.50    5.61    --  -82.50 -17.00 120.00  196
 20  \w    -47.00 -15.00   0.50    5.61    --  -82.50  42.00  30.00   64
 21  \w   -157.00 -83.00   0.50    5.61    --  -82.50 -96.00  90.00  148
 22  \w     30.00 109.00   0.50    5.61    --   96.67-117.00-120.00  158
 23  \w     22.00 106.00   0.50    5.61    --   96.67 -96.00  30.00  168
 24  \w     78.00 163.00   0.50    5.61    --   96.67  50.00 -60.00  170
 25  \w     44.00 127.00   0.50    5.61    --   96.67-145.00-120.00  166
 26  \w     30.00  57.00   0.50    5.61    --   96.67 -50.00  90.00   54
 27  \w     29.00  68.00   0.50    5.61    --   96.67 -59.00 -60.00   78
 28  \w     83.00 164.00   0.50    5.61    --   96.67  33.00 -90.00  162
 29  \w     29.00  68.00   0.50    5.61    --   96.67 -59.00-150.00   78
 30  \w     30.00  57.00   0.50    5.61    --   96.67 -50.00 -90.00   54
 31  \w     29.00  83.00   0.50    5.61    --   96.67 -68.00 120.00  108
 32  \w     30.00  57.00   0.50    5.61    --   96.67 -50.00 120.00   54
 33  \w    105.00 170.00   0.50    5.61    --   96.67  96.00-150.00  130
 34  \w     29.00  83.00   0.50    5.61    --   96.67 -68.00  90.00  108
 35  \w     99.00 164.00   0.50    5.61    --   96.67 117.00 120.00  130
 36  \w     28.00 105.00   0.50    5.61    --   96.67 -77.00 -90.00  154
 37  \w     29.00  68.00   0.50    5.61    --   96.67 -59.00  60.00   78
 38  \w     30.00  57.00   0.50    5.61    --   96.67 -50.00 150.00   54
 39  \w     99.00 164.00   0.50    5.61    --   96.67 117.00 150.00  130
 40  \w   -109.00 -13.00   0.50    1.40    --  -40.33 -77.00-150.00  192
 41  \w    -31.00  30.00   0.50    1.40    --  -40.33  25.00   0.00  122
 42  \w   -108.00 -17.00   0.50    1.40    --  -40.33 -64.00  90.00  182
 43  \w   -109.00 -13.00   0.50    1.40    --  -40.33 -77.00-120.00  192
 44  \w   -109.00 -13.00   0.50    1.40    --  -40.33 -77.00 -60.00  192
 45  \w   -109.00 -13.00   0.50    1.40    --  -40.33 -77.00  30.00  192
 46  \w   -109.00 -13.00   0.50    1.40    --  -40.33 -77.00-180.00  192
 47  \w     21.00 107.00   0.50    1.40    --   40.33  50.00  60.00  172
 48  \w     14.00 109.00   0.50    1.40    --   40.33  77.00  90.00  190
 49  \w     14.00 109.00   0.50    1.40    --   40.33  77.00   0.00  190
 50  \w     14.00 109.00   0.50    1.40    --   40.33  77.00 -30.00  190
 51  \w     14.00 109.00   0.50    1.40    --   40.33  77.00-180.00  190
 52  \w     70.00 144.00   0.50    5.61    --   96.67  77.00-180.00  148
 53  \w     70.00 165.00   0.50    5.61    --   96.67  77.00  60.00  190
 54  \w     80.00 163.00   0.50    5.61    --   96.67  42.00   0.00  166
;
_diffrn_measurement_device 'four-circle diffractometer'
_diffrn_measurement_device_type 'XtaLAB Synergy, Dualflex, HyPix3000'
_diffrn_measurement_method '\w scans'
_diffrn_radiation_type CuK\a
_diffrn_radiation_wavelength 1.54184
_diffrn_reflns_av_R_equivalents 0.0592
_diffrn_reflns_av_unetI/netI 0.0300
_diffrn_reflns_Laue_measured_fraction_full 0.998
_diffrn_reflns_Laue_measured_fraction_max 0.992
_diffrn_reflns_limit_h_max 17
_diffrn_reflns_limit_h_min -17
_diffrn_reflns_limit_k_max 23
_diffrn_reflns_limit_k_min -23
_diffrn_reflns_limit_l_max 22
_diffrn_reflns_limit_l_min -22
_diffrn_reflns_number 66659
_diffrn_reflns_point_group_measured_fraction_full 0.998
_diffrn_reflns_point_group_measured_fraction_max 0.992
_diffrn_reflns_theta_full 67.684
_diffrn_reflns_theta_max 68.303
_diffrn_reflns_theta_min 3.323
_exptl_absorpt_coefficient_mu 8.698
_exptl_absorpt_correction_T_max 1.00000
_exptl_absorpt_correction_T_min 0.67806
_exptl_absorpt_correction_type multi-scan
_exptl_absorpt_process_details
;
CrysAlisPro 1.171.41.115a (Rigaku Oxford Diffraction, 2021)
Empirical absorption correction using spherical harmonics,
implemented in SCALE3 ABSPACK scaling algorithm.
;
_exptl_crystal_colour 'clear yellowish yellow'
_exptl_crystal_colour_lustre clear
_exptl_crystal_colour_modifier yellowish
_exptl_crystal_colour_primary yellow
_exptl_crystal_density_diffrn 1.443
_exptl_crystal_description block
_exptl_crystal_F_000 2280
_exptl_crystal_size_max 0.14
_exptl_crystal_size_mid 0.08
_exptl_crystal_size_min 0.05
_refine_diff_density_max 4.418
_refine_diff_density_min -1.848
_refine_diff_density_rms 0.154
_refine_ls_extinction_method none
_refine_ls_goodness_of_fit_ref 1.035
_refine_ls_hydrogen_treatment constr
_refine_ls_matrix_type full
_refine_ls_number_parameters 508
_refine_ls_number_reflns 9506
_refine_ls_number_restraints 0
_refine_ls_restrained_S_all 1.035
_refine_ls_R_factor_all 0.0490
_refine_ls_R_factor_gt 0.0447
_refine_ls_shift/su_max 0.002
_refine_ls_shift/su_mean 0.000
_refine_ls_structure_factor_coef Fsqd
_refine_ls_weighting_details 'w=1/[\s^2^(Fo^2^)+(0.0776P)^2^+18.8683P] where P=(Fo^2^+2Fc^2^)/3'
_refine_ls_weighting_scheme calc
_refine_ls_wR_factor_gt 0.1181
_refine_ls_wR_factor_ref 0.1227
_reflns_Friedel_coverage 0.000
_reflns_number_gt 8614
_reflns_number_total 9506
_reflns_threshold_expression 'I > 2\s(I)'
_cod_data_source_file d5dt00706b2.cif
_cod_data_source_block sg_356_23decnew
_cod_depositor_comments 'Adding full bibliography for 7718416--7718419.cif.'
_cod_database_code 7718418
_olex2_refinement_description
;
1. Fixed Uiso
 At 1.2 times of:
  All C(H) groups, All C(H,H) groups
 At 1.5 times of:
  All C(H,H,H) groups
2. Uiso/Uaniso restraints and constraints
Uanis(C12) = Uanis(C13) = Uanis(C11) = Uanis(C14)
Uanis(C15) = Uanis(C17) = Uanis(C16) = Uanis(C18)
Uanis(C44) = Uanis(C43) = Uanis(C45)
3.a Ternary CH refined with riding coordinates:
 C25(H25), C40(H40), C28(H28), C43(H43)
3.b Secondary CH2 refined with riding coordinates:
 C4(H4A,H4B)
3.c Aromatic/amide H refined with riding coordinates:
 C31(H31), C33(H33), C2(H2), C32(H32), C10(H10), C3(H3), C21(H21), C8(H8),
 C23(H23), C37(H37), C36(H36), C38(H38), C22(H22), C51(H51), C47(H47), C50(H50),
  C49(H49), C48(H48)
3.d Idealised Me refined as rotating group:
 C12(H12A,H12B,H12C), C13(H13A,H13B,H13C), C14(H14A,H14B,H14C), C26(H26A,H26B,
 H26C), C41(H41A,H41B,H41C), C42(H42A,H42B,H42C), C29(H29A,H29B,H29C), C27(H27A,
 H27B,H27C), C30(H30A,H30B,H30C), C44(H44A,H44B,H44C), C45(H45A,H45B,H45C),
 C17(H17A,H17B,H17C), C52(H52A,H52B,H52C), C16(H16A,H16B,H16C), C18(H18A,H18B,
 H18C)
;
_olex2_submission_special_instructions 'No special instructions were received'
_oxdiff_exptl_absorpt_empirical_details
;
Empirical correction (ABSPACK) includes:
- Absorption correction using spherical harmonics
- Frame scaling
;
_shelx_shelxl_version_number 2018/3
_shelx_space_group_comment
;
The symmetry employed for this shelxl refinement is uniquely defined
by the following loop, which should always be used as a source of
symmetry information in preference to the above space-group names.
They are only intended as comments.
;
_shelx_estimated_absorpt_t_min 0.376
_shelx_estimated_absorpt_t_max 0.670

loop_
_space_group_symop_operation_xyz
'x, y, z'
'-x+1/2, y+1/2, -z+1/2'
'-x, -y, -z'
'x-1/2, -y-1/2, z-1/2'

loop_
_atom_site_label
_atom_site_type_symbol
_atom_site_fract_x
_atom_site_fract_y
_atom_site_fract_z
_atom_site_U_iso_or_equiv
_atom_site_adp_type
_atom_site_occupancy
_atom_site_site_symmetry_order
_atom_site_calc_flag
_atom_site_refinement_flags_posn
_atom_site_refinement_flags_adp
_atom_site_refinement_flags_occupancy
_atom_site_disorder_assembly
_atom_site_disorder_group
Bi1 Bi 0.68914(2) 0.67344(2) 0.51882(2) 0.02225(9) Uani 1 1 d . . . . .
Br2 Br 0.66323(4) 0.58069(3) 0.63613(3) 0.02805(13) Uani 1 1 d . . . . .
Br1 Br 0.67606(4) 0.78416(3) 0.42389(4) 0.03611(15) Uani 1 1 d . . . . .
O1 O 0.7335(2) 0.59675(17) 0.44738(19) 0.0254(7) Uani 1 1 d . . . . .
N2 N 0.3900(3) 0.6551(2) 0.4124(2) 0.0232(9) Uani 1 1 d . . . . .
N4 N 0.4092(3) 0.2485(2) 0.4140(2) 0.0251(9) Uani 1 1 d . . . . .
N3 N 0.4837(3) 0.1592(2) 0.3854(3) 0.0257(9) Uani 1 1 d . . . . .
N1 N 0.5075(3) 0.5865(2) 0.4356(2) 0.0216(8) Uani 1 1 d . . . . .
C12 C 0.8397(5) 0.6731(3) 0.3445(3) 0.0341(6) Uani 1 1 d . . . . .
H12A H 0.818008 0.682737 0.389861 0.051 Uiso 1 1 calc R U . . .
H12B H 0.796606 0.693346 0.301780 0.051 Uiso 1 1 calc R U . . .
H12C H 0.902110 0.692449 0.348784 0.051 Uiso 1 1 calc R U . . .
C1 C 0.5406(3) 0.6489(2) 0.4632(3) 0.0220(10) Uani 1 1 d . . . . .
C31 C 0.4217(4) 0.1827(3) 0.4229(3) 0.0254(11) Uani 1 1 d . . . . .
H31 H 0.390702 0.155227 0.452088 0.031 Uiso 1 1 calc R U . . .
C33 C 0.4662(4) 0.2685(3) 0.3690(3) 0.0286(11) Uani 1 1 d . . . . .
H33 H 0.472533 0.313635 0.352829 0.034 Uiso 1 1 calc R U . . .
C25 C 0.3505(4) 0.7347(3) 0.2782(3) 0.0294(11) Uani 1 1 d . . . . .
H25 H 0.402859 0.701875 0.294754 0.035 Uiso 1 1 calc R U . . .
C11 C 0.8436(4) 0.5975(3) 0.3337(3) 0.0341(6) Uani 1 1 d . . . . .
C2 C 0.4666(4) 0.6913(3) 0.4486(3) 0.0242(10) Uani 1 1 d . . . . .
H2 H 0.467398 0.738060 0.461234 0.029 Uiso 1 1 calc R U . . .
C20 C 0.2345(4) 0.6732(3) 0.4346(3) 0.0274(11) Uani 1 1 d . . . . .
C9 C 0.6289(4) 0.4846(3) 0.2535(3) 0.0305(11) Uani 1 1 d . . . . .
C19 C 0.2974(4) 0.6834(3) 0.3890(3) 0.0252(11) Uani 1 1 d . . . . .
C32 C 0.5127(4) 0.2136(3) 0.3508(3) 0.0283(11) Uani 1 1 d . . . . .
H32 H 0.556582 0.213272 0.320107 0.034 Uiso 1 1 calc R U . . .
C5 C 0.6166(3) 0.5255(2) 0.3749(3) 0.0225(10) Uani 1 1 d . . . . .
C10 C 0.5828(4) 0.4878(3) 0.3114(3) 0.0266(11) Uani 1 1 d . . . . .
H10 H 0.526302 0.463306 0.307201 0.032 Uiso 1 1 calc R U . . .
C3 C 0.4165(4) 0.5911(3) 0.4049(3) 0.0237(10) Uani 1 1 d . . . . .
H3 H 0.377528 0.555224 0.381721 0.028 Uiso 1 1 calc R U . . .
C4 C 0.5644(3) 0.5244(2) 0.4360(3) 0.0232(10) Uani 1 1 d . . . . .
H4A H 0.523196 0.484185 0.429992 0.028 Uiso 1 1 calc R U . . .
H4B H 0.609399 0.520525 0.484457 0.028 Uiso 1 1 calc R U . . .
C21 C 0.1469(4) 0.7040(3) 0.4119(3) 0.0317(12) Uani 1 1 d . . . . .
H21 H 0.101521 0.698069 0.440776 0.038 Uiso 1 1 calc R U . . .
C24 C 0.2788(4) 0.7226(3) 0.3247(3) 0.0268(11) Uani 1 1 d . . . . .
C40 C 0.3630(4) 0.0655(3) 0.2861(3) 0.0328(12) Uani 1 1 d . . . . .
H40 H 0.360317 0.116087 0.286526 0.039 Uiso 1 1 calc R U . . .
C13 C 0.9147(4) 0.5699(3) 0.4014(3) 0.0341(6) Uani 1 1 d . . . . .
H13A H 0.973492 0.594869 0.407211 0.051 Uiso 1 1 calc R U . . .
H13B H 0.925856 0.521664 0.393824 0.051 Uiso 1 1 calc R U . . .
H13C H 0.890137 0.575410 0.446150 0.051 Uiso 1 1 calc R U . . .
C34 C 0.5136(4) 0.0891(3) 0.3834(3) 0.0267(11) Uani 1 1 d . . . . .
C35 C 0.4545(4) 0.0437(3) 0.3376(3) 0.0289(11) Uani 1 1 d . . . . .
C28 C 0.2574(4) 0.6314(3) 0.5058(3) 0.0331(12) Uani 1 1 d . . . . .
H28 H 0.319742 0.609900 0.509059 0.040 Uiso 1 1 calc R U . . .
C8 C 0.7129(4) 0.5213(3) 0.2634(3) 0.0300(11) Uani 1 1 d . . . . .
H8 H 0.746572 0.519216 0.225118 0.036 Uiso 1 1 calc R U . . .
C23 C 0.1907(4) 0.7526(3) 0.3056(3) 0.0314(12) Uani 1 1 d . . . . .
H23 H 0.175082 0.780280 0.262567 0.038 Uiso 1 1 calc R U . . .
C7 C 0.7494(4) 0.5603(3) 0.3259(3) 0.0270(11) Uani 1 1 d . . . . .
C37 C 0.5667(4) -0.0435(3) 0.3840(3) 0.0372(13) Uani 1 1 d . . . . .
H37 H 0.584453 -0.089876 0.385078 0.045 Uiso 1 1 calc R U . . .
C36 C 0.4823(4) -0.0235(3) 0.3393(3) 0.0348(13) Uani 1 1 d . . . . .
H36 H 0.443288 -0.056079 0.309640 0.042 Uiso 1 1 calc R U . . .
C38 C 0.6251(4) 0.0028(3) 0.4269(3) 0.0328(12) Uani 1 1 d . . . . .
H38 H 0.683222 -0.011914 0.456368 0.039 Uiso 1 1 calc R U . . .
C15 C 0.5928(7) 0.4403(5) 0.1851(5) 0.0683(12) Uani 1 1 d . . . . .
C43 C 0.6649(6) 0.1217(4) 0.4756(4) 0.0555(11) Uani 1 1 d . . . . .
H43 H 0.630426 0.165455 0.474643 0.067 Uiso 1 1 calc R U . . .
C6 C 0.7003(3) 0.5640(3) 0.3846(3) 0.0241(10) Uani 1 1 d . . . . .
C39 C 0.6003(4) 0.0712(3) 0.4278(3) 0.0304(11) Uani 1 1 d . . . . .
C14 C 0.8842(4) 0.5879(3) 0.2657(3) 0.0341(6) Uani 1 1 d . . . . .
H14A H 0.840875 0.606240 0.221941 0.051 Uiso 1 1 calc R U . . .
H14B H 0.893852 0.539468 0.258334 0.051 Uiso 1 1 calc R U . . .
H14C H 0.943965 0.611744 0.272941 0.051 Uiso 1 1 calc R U . . .
C26 C 0.3903(5) 0.8069(3) 0.2918(4) 0.0429(15) Uani 1 1 d . . . . .
H26A H 0.340296 0.839958 0.275003 0.064 Uiso 1 1 calc R U . . .
H26B H 0.439207 0.813444 0.264115 0.064 Uiso 1 1 calc R U . . .
H26C H 0.416660 0.813285 0.344970 0.064 Uiso 1 1 calc R U . . .
C22 C 0.1259(4) 0.7427(3) 0.3484(3) 0.0340(12) Uani 1 1 d . . . . .
H22 H 0.065916 0.762872 0.333769 0.041 Uiso 1 1 calc R U . . .
C41 C 0.2789(4) 0.0387(4) 0.3121(4) 0.0431(15) Uani 1 1 d . . . . .
H41A H 0.279537 -0.010948 0.311493 0.065 Uiso 1 1 calc R U . . .
H41B H 0.221692 0.055184 0.278855 0.065 Uiso 1 1 calc R U . . .
H41C H 0.281176 0.054645 0.362734 0.065 Uiso 1 1 calc R U . . .
C42 C 0.3585(4) 0.0427(3) 0.2064(3) 0.0393(14) Uani 1 1 d . . . . .
H42A H 0.413602 0.059293 0.190303 0.059 Uiso 1 1 calc R U . . .
H42B H 0.302090 0.061000 0.173782 0.059 Uiso 1 1 calc R U . . .
H42C H 0.356984 -0.006961 0.204045 0.059 Uiso 1 1 calc R U . . .
C29 C 0.1869(5) 0.5747(3) 0.5058(4) 0.0442(15) Uani 1 1 d . . . . .
H29A H 0.206845 0.546967 0.550606 0.066 Uiso 1 1 calc R U . . .
H29B H 0.182941 0.546255 0.461728 0.066 Uiso 1 1 calc R U . . .
H29C H 0.125521 0.594359 0.505195 0.066 Uiso 1 1 calc R U . . .
C27 C 0.3118(4) 0.7243(3) 0.1955(3) 0.0406(14) Uani 1 1 d . . . . .
H27A H 0.279722 0.680481 0.187254 0.061 Uiso 1 1 calc R U . . .
H27B H 0.363046 0.725014 0.169488 0.061 Uiso 1 1 calc R U . . .
H27C H 0.267603 0.760689 0.176320 0.061 Uiso 1 1 calc R U . . .
C30 C 0.2647(6) 0.6768(4) 0.5741(4) 0.0476(17) Uani 1 1 d . . . . .
H30A H 0.204468 0.698763 0.572217 0.071 Uiso 1 1 calc R U . . .
H30B H 0.312525 0.711460 0.574459 0.071 Uiso 1 1 calc R U . . .
H30C H 0.281790 0.649237 0.619199 0.071 Uiso 1 1 calc R U . . .
C51 C 0.0797(6) 0.7539(4) 0.6858(5) 0.061(2) Uani 1 1 d . . . . .
H51 H 0.118786 0.751059 0.734148 0.074 Uiso 1 1 calc R U . . .
C46 C 0.0473(6) 0.6955(5) 0.6502(5) 0.064(2) Uani 1 1 d . . . . .
C47 C -0.0101(6) 0.7014(5) 0.5791(5) 0.069(2) Uani 1 1 d . . . . .
H47 H -0.034963 0.661754 0.552759 0.083 Uiso 1 1 calc R U . . .
C44 C 0.7519(5) 0.1351(4) 0.4472(4) 0.0555(11) Uani 1 1 d . . . . .
H44A H 0.786837 0.092766 0.447411 0.083 Uiso 1 1 calc R U . . .
H44B H 0.790820 0.168395 0.479274 0.083 Uiso 1 1 calc R U . . .
H44C H 0.734399 0.152777 0.396377 0.083 Uiso 1 1 calc R U . . .
C45 C 0.6949(6) 0.0984(4) 0.5570(4) 0.0555(11) Uani 1 1 d . . . . .
H45A H 0.639759 0.094348 0.578236 0.083 Uiso 1 1 calc R U . . .
H45B H 0.737904 0.131762 0.585392 0.083 Uiso 1 1 calc R U . . .
H45C H 0.726115 0.054352 0.559104 0.083 Uiso 1 1 calc R U . . .
C50 C 0.0584(7) 0.8170(5) 0.6550(6) 0.076(3) Uani 1 1 d . . . . .
H50 H 0.081386 0.856711 0.682154 0.092 Uiso 1 1 calc R U . . .
C17 C 0.6073(7) 0.3659(5) 0.2068(5) 0.0683(12) Uani 1 1 d . . . . .
H17A H 0.580487 0.337360 0.163962 0.102 Uiso 1 1 calc R U . . .
H17B H 0.576412 0.355979 0.247511 0.102 Uiso 1 1 calc R U . . .
H17C H 0.674155 0.356529 0.223037 0.102 Uiso 1 1 calc R U . . .
C49 C 0.0023(8) 0.8221(6) 0.5829(7) 0.085(3) Uani 1 1 d . . . . .
H49 H -0.011831 0.865197 0.560185 0.102 Uiso 1 1 calc R U . . .
C48 C -0.0311(7) 0.7650(7) 0.5465(5) 0.088(3) Uani 1 1 d . . . . .
H48 H -0.069558 0.768117 0.497856 0.105 Uiso 1 1 calc R U . . .
C52 C 0.0702(8) 0.6279(5) 0.6838(7) 0.086(3) Uani 1 1 d . . . . .
H52A H 0.124237 0.609414 0.667693 0.130 Uiso 1 1 calc R U . . .
H52B H 0.016685 0.597591 0.668016 0.130 Uiso 1 1 calc R U . . .
H52C H 0.084808 0.632012 0.738072 0.130 Uiso 1 1 calc R U . . .
C16 C 0.6376(7) 0.4546(5) 0.1220(5) 0.0683(12) Uani 1 1 d . . . . .
H16A H 0.705197 0.448217 0.138142 0.102 Uiso 1 1 calc R U . . .
H16B H 0.624394 0.501417 0.105269 0.102 Uiso 1 1 calc R U . . .
H16C H 0.612767 0.423481 0.080971 0.102 Uiso 1 1 calc R U . . .
C18 C 0.4878(6) 0.4501(5) 0.1568(5) 0.0683(12) Uani 1 1 d . . . . .
H18A H 0.466009 0.422509 0.112213 0.102 Uiso 1 1 calc R U . . .
H18B H 0.474537 0.497955 0.144836 0.102 Uiso 1 1 calc R U . . .
H18C H 0.455498 0.436005 0.195394 0.102 Uiso 1 1 calc R U . . .

loop_
_atom_site_aniso_label
_atom_site_aniso_U_11
_atom_site_aniso_U_22
_atom_site_aniso_U_33
_atom_site_aniso_U_23
_atom_site_aniso_U_13
_atom_site_aniso_U_12
Bi1 0.02312(13) 0.01600(12) 0.02887(13) -0.00076(7) 0.00848(9) 0.00038(6)
Br2 0.0336(3) 0.0190(3) 0.0318(3) 0.0023(2) 0.0077(2) 0.0000(2)
Br1 0.0444(3) 0.0223(3) 0.0482(3) 0.0093(2) 0.0244(3) 0.0078(2)
O1 0.0264(18) 0.0206(17) 0.0311(18) -0.0063(14) 0.0106(15) 0.0028(14)
N2 0.026(2) 0.0164(19) 0.029(2) 0.0001(17) 0.0084(18) -0.0016(17)
N4 0.025(2) 0.021(2) 0.032(2) -0.0002(17) 0.0118(17) 0.0017(17)
N3 0.029(2) 0.018(2) 0.034(2) -0.0003(18) 0.0133(19) 0.0020(17)
N1 0.022(2) 0.019(2) 0.026(2) 0.0021(16) 0.0094(16) 0.0018(16)
C12 0.0480(17) 0.0235(14) 0.0345(15) -0.0003(11) 0.0168(13) -0.0055(12)
C1 0.020(2) 0.018(2) 0.028(2) -0.003(2) 0.0070(19) -0.0036(19)
C31 0.026(3) 0.021(2) 0.031(3) -0.003(2) 0.010(2) -0.001(2)
C33 0.032(3) 0.023(3) 0.031(3) 0.000(2) 0.009(2) 0.000(2)
C25 0.029(3) 0.026(3) 0.035(3) 0.006(2) 0.011(2) 0.000(2)
C11 0.0480(17) 0.0235(14) 0.0345(15) -0.0003(11) 0.0168(13) -0.0055(12)
C2 0.024(2) 0.019(2) 0.029(3) -0.001(2) 0.006(2) 0.001(2)
C20 0.029(3) 0.026(3) 0.028(3) 0.001(2) 0.009(2) 0.001(2)
C9 0.036(3) 0.024(3) 0.034(3) -0.002(2) 0.012(2) -0.001(2)
C19 0.023(3) 0.020(2) 0.032(3) -0.001(2) 0.006(2) 0.003(2)
C32 0.033(3) 0.018(2) 0.037(3) -0.005(2) 0.016(2) 0.001(2)
C5 0.025(2) 0.013(2) 0.033(3) 0.0013(19) 0.013(2) 0.0022(19)
C10 0.030(3) 0.018(2) 0.033(3) 0.000(2) 0.011(2) -0.002(2)
C3 0.027(3) 0.021(2) 0.026(2) 0.000(2) 0.012(2) 0.001(2)
C4 0.022(2) 0.015(2) 0.035(3) 0.001(2) 0.009(2) -0.0003(18)
C21 0.029(3) 0.027(3) 0.042(3) 0.001(2) 0.013(2) 0.004(2)
C24 0.027(3) 0.019(2) 0.034(3) 0.001(2) 0.006(2) -0.003(2)
C40 0.034(3) 0.018(2) 0.045(3) -0.001(2) 0.008(2) 0.001(2)
C13 0.0480(17) 0.0235(14) 0.0345(15) -0.0003(11) 0.0168(13) -0.0055(12)
C34 0.036(3) 0.016(2) 0.032(3) 0.002(2) 0.016(2) 0.004(2)
C35 0.035(3) 0.018(2) 0.037(3) 0.000(2) 0.016(2) -0.001(2)
C28 0.027(3) 0.037(3) 0.037(3) 0.010(3) 0.012(2) 0.007(2)
C8 0.036(3) 0.023(3) 0.034(3) -0.003(2) 0.013(2) -0.002(2)
C23 0.033(3) 0.024(3) 0.036(3) 0.006(2) 0.005(2) 0.003(2)
C7 0.031(3) 0.018(2) 0.036(3) 0.001(2) 0.015(2) 0.001(2)
C37 0.047(3) 0.021(3) 0.047(3) 0.004(2) 0.018(3) 0.005(2)
C36 0.043(3) 0.021(3) 0.043(3) 0.001(2) 0.014(3) 0.001(2)
C38 0.040(3) 0.026(3) 0.034(3) 0.010(2) 0.013(2) 0.009(2)
C15 0.079(3) 0.073(3) 0.055(2) -0.027(2) 0.020(2) -0.026(2)
C43 0.058(3) 0.057(3) 0.054(2) -0.012(2) 0.016(2) -0.016(2)
C6 0.023(2) 0.020(2) 0.033(3) 0.004(2) 0.014(2) 0.0051(19)
C39 0.036(3) 0.027(3) 0.031(3) 0.004(2) 0.016(2) 0.006(2)
C14 0.0480(17) 0.0235(14) 0.0345(15) -0.0003(11) 0.0168(13) -0.0055(12)
C26 0.044(4) 0.032(3) 0.055(4) 0.001(3) 0.016(3) -0.010(3)
C22 0.024(3) 0.029(3) 0.049(3) 0.000(3) 0.007(2) 0.003(2)
C41 0.038(3) 0.046(4) 0.049(4) -0.004(3) 0.017(3) 0.001(3)
C42 0.036(3) 0.039(3) 0.042(3) 0.000(3) 0.006(3) -0.007(3)
C29 0.051(4) 0.038(4) 0.043(3) 0.013(3) 0.010(3) -0.001(3)
C27 0.039(3) 0.047(4) 0.036(3) 0.004(3) 0.009(3) -0.007(3)
C30 0.054(4) 0.055(4) 0.033(3) 0.003(3) 0.009(3) -0.007(3)
C51 0.052(4) 0.066(5) 0.073(5) -0.003(4) 0.027(4) -0.009(4)
C46 0.068(5) 0.066(5) 0.074(6) -0.011(4) 0.050(5) -0.004(4)
C47 0.065(5) 0.081(6) 0.074(6) -0.031(5) 0.042(5) -0.013(5)
C44 0.058(3) 0.057(3) 0.054(2) -0.012(2) 0.016(2) -0.016(2)
C45 0.058(3) 0.057(3) 0.054(2) -0.012(2) 0.016(2) -0.016(2)
C50 0.075(6) 0.066(6) 0.096(7) -0.002(5) 0.035(6) -0.021(5)
C17 0.079(3) 0.073(3) 0.055(2) -0.027(2) 0.020(2) -0.026(2)
C49 0.081(7) 0.088(8) 0.096(8) 0.024(6) 0.044(6) 0.013(5)
C48 0.071(6) 0.143(11) 0.056(5) -0.008(6) 0.030(5) -0.002(7)
C52 0.100(7) 0.064(6) 0.120(8) 0.005(6) 0.076(7) 0.022(5)
C16 0.079(3) 0.073(3) 0.055(2) -0.027(2) 0.020(2) -0.026(2)
C18 0.079(3) 0.073(3) 0.055(2) -0.027(2) 0.020(2) -0.026(2)

loop_
_atom_type_symbol
_atom_type_description
_atom_type_scat_dispersion_real
_atom_type_scat_dispersion_imag
_atom_type_scat_source
C C 0.0181 0.0091 'International Tables Vol C Tables 4.2.6.8 and 6.1.1.4'
H H 0.0000 0.0000 'International Tables Vol C Tables 4.2.6.8 and 6.1.1.4'
Bi Bi -4.0111 8.9310 'International Tables Vol C Tables 4.2.6.8 and 6.1.1.4'
Br Br -0.6763 1.2805 'International Tables Vol C Tables 4.2.6.8 and 6.1.1.4'
N N 0.0311 0.0180 'International Tables Vol C Tables 4.2.6.8 and 6.1.1.4'
O O 0.0492 0.0322 'International Tables Vol C Tables 4.2.6.8 and 6.1.1.4'

loop_
_exptl_crystal_face_index_h
_exptl_crystal_face_index_k
_exptl_crystal_face_index_l
_exptl_crystal_face_perp_dist
-1 4 11 0.0470
-5 -1 7 0.0589
-1 -4 -11 0.0401
9 3 2 0.0357
3 -3 -12 0.0206
-1 -13 0 0.0145
2 13 1 0.0375
-4 10 -5 0.0392
2 9 -8 0.0191
0 -9 8 0.0200

loop_
_geom_angle_atom_site_label_1
_geom_angle_atom_site_label_2
_geom_angle_atom_site_label_3
_geom_angle
_geom_angle_site_symmetry_1
_geom_angle_site_symmetry_3
_geom_angle_publ_flag
Br1 Bi1 Br2 163.011(18) . . ?
O1 Bi1 Br2 96.83(9) . . ?
O1 Bi1 Br1 98.64(9) . . ?
O1 Bi1 N4 164.03(13) . 3_666 ?
O1 Bi1 C1 88.05(16) . . ?
N4 Bi1 Br2 80.78(9) 3_666 . ?
N4 Bi1 Br1 82.42(9) 3_666 . ?
C1 Bi1 Br2 85.99(13) . . ?
C1 Bi1 Br1 87.56(13) . . ?
C1 Bi1 N4 76.05(16) . 3_666 ?
C6 O1 Bi1 139.6(3) . . ?
C2 N2 C19 123.9(4) . . ?
C3 N2 C2 108.4(4) . . ?
C3 N2 C19 127.7(4) . . ?
C31 N4 Bi1 126.9(3) . 3_666 ?
C31 N4 C33 105.9(4) . . ?
C33 N4 Bi1 126.9(3) . 3_666 ?
C31 N3 C32 106.7(4) . . ?
C31 N3 C34 125.7(4) . . ?
C32 N3 C34 127.5(4) . . ?
C1 N1 C4 125.7(4) . . ?
C3 N1 C1 109.5(4) . . ?
C3 N1 C4 124.7(4) . . ?
H12A C12 H12B 109.5 . . ?
H12A C12 H12C 109.5 . . ?
H12B C12 H12C 109.5 . . ?
C11 C12 H12A 109.5 . . ?
C11 C12 H12B 109.5 . . ?
C11 C12 H12C 109.5 . . ?
N1 C1 Bi1 125.9(3) . . ?
C2 C1 Bi1 127.9(4) . . ?
C2 C1 N1 106.1(4) . . ?
N4 C31 N3 111.6(5) . . ?
N4 C31 H31 124.2 . . ?
N3 C31 H31 124.2 . . ?
N4 C33 H33 125.4 . . ?
C32 C33 N4 109.3(5) . . ?
C32 C33 H33 125.4 . . ?
C24 C25 H25 108.1 . . ?
C24 C25 C26 109.9(5) . . ?
C24 C25 C27 113.3(5) . . ?
C26 C25 H25 108.1 . . ?
C27 C25 H25 108.1 . . ?
C27 C25 C26 109.4(5) . . ?
C12 C11 C13 106.4(5) . . ?
C12 C11 C7 115.0(5) . . ?
C12 C11 C14 105.5(5) . . ?
C13 C11 C7 109.9(4) . . ?
C14 C11 C13 107.8(5) . . ?
C14 C11 C7 111.9(5) . . ?
N2 C2 H2 126.0 . . ?
C1 C2 N2 108.1(4) . . ?
C1 C2 H2 126.0 . . ?
C19 C20 C21 116.4(5) . . ?
C19 C20 C28 123.4(5) . . ?
C21 C20 C28 120.2(5) . . ?
C10 C9 C8 116.3(5) . . ?
C10 C9 C15 121.5(6) . . ?
C8 C9 C15 122.2(6) . . ?
C20 C19 N2 118.0(5) . . ?
C24 C19 N2 117.5(5) . . ?
C24 C19 C20 124.4(5) . . ?
N3 C32 H32 126.7 . . ?
C33 C32 N3 106.5(5) . . ?
C33 C32 H32 126.7 . . ?
C10 C5 C4 118.9(4) . . ?
C10 C5 C6 121.9(5) . . ?
C6 C5 C4 119.1(4) . . ?
C9 C10 H10 118.9 . . ?
C5 C10 C9 122.2(5) . . ?
C5 C10 H10 118.9 . . ?
N2 C3 H3 126.1 . . ?
N1 C3 N2 107.9(4) . . ?
N1 C3 H3 126.1 . . ?
N1 C4 C5 111.6(4) . . ?
N1 C4 H4A 109.3 . . ?
N1 C4 H4B 109.3 . . ?
C5 C4 H4A 109.3 . . ?
C5 C4 H4B 109.3 . . ?
H4A C4 H4B 108.0 . . ?
C20 C21 H21 119.6 . . ?
C22 C21 C20 120.9(5) . . ?
C22 C21 H21 119.6 . . ?
C19 C24 C25 122.7(5) . . ?
C19 C24 C23 116.4(5) . . ?
C23 C24 C25 120.9(5) . . ?
C35 C40 H40 107.9 . . ?
C35 C40 C42 111.1(5) . . ?
C41 C40 H40 107.9 . . ?
C41 C40 C35 111.9(5) . . ?
C41 C40 C42 109.8(5) . . ?
C42 C40 H40 107.9 . . ?
C11 C13 H13A 109.5 . . ?
C11 C13 H13B 109.5 . . ?
C11 C13 H13C 109.5 . . ?
H13A C13 H13B 109.5 . . ?
H13A C13 H13C 109.5 . . ?
H13B C13 H13C 109.5 . . ?
C35 C34 N3 118.3(5) . . ?
C35 C34 C39 123.9(5) . . ?
C39 C34 N3 117.8(5) . . ?
C34 C35 C40 122.8(5) . . ?
C36 C35 C40 119.9(5) . . ?
C36 C35 C34 117.3(5) . . ?
C20 C28 H28 107.7 . . ?
C20 C28 C29 112.2(5) . . ?
C20 C28 C30 110.8(5) . . ?
C29 C28 H28 107.7 . . ?
C29 C28 C30 110.6(5) . . ?
C30 C28 H28 107.7 . . ?
C9 C8 H8 118.1 . . ?
C7 C8 C9 123.8(5) . . ?
C7 C8 H8 118.1 . . ?
C24 C23 H23 119.4 . . ?
C22 C23 C24 121.1(5) . . ?
C22 C23 H23 119.4 . . ?
C8 C7 C11 120.8(5) . . ?
C8 C7 C6 119.3(5) . . ?
C6 C7 C11 119.8(5) . . ?
C36 C37 H37 119.5 . . ?
C38 C37 H37 119.5 . . ?
C38 C37 C36 121.0(5) . . ?
C35 C36 H36 119.8 . . ?
C37 C36 C35 120.5(6) . . ?
C37 C36 H36 119.8 . . ?
C37 C38 H38 119.5 . . ?
C37 C38 C39 121.0(5) . . ?
C39 C38 H38 119.5 . . ?
C17 C15 C9 109.3(7) . . ?
C17 C15 C18 106.4(7) . . ?
C16 C15 C9 114.0(7) . . ?
C16 C15 C17 109.2(8) . . ?
C16 C15 C18 107.4(8) . . ?
C18 C15 C9 110.4(7) . . ?
C39 C43 H43 107.9 . . ?
C39 C43 C45 112.2(6) . . ?
C44 C43 H43 107.9 . . ?
C44 C43 C39 112.5(6) . . ?
C44 C43 C45 108.1(7) . . ?
C45 C43 H43 107.9 . . ?
O1 C6 C5 120.7(4) . . ?
O1 C6 C7 122.6(5) . . ?
C5 C6 C7 116.5(5) . . ?
C34 C39 C43 123.1(5) . . ?
C38 C39 C34 116.3(5) . . ?
C38 C39 C43 120.6(6) . . ?
C11 C14 H14A 109.5 . . ?
C11 C14 H14B 109.5 . . ?
C11 C14 H14C 109.5 . . ?
H14A C14 H14B 109.5 . . ?
H14A C14 H14C 109.5 . . ?
H14B C14 H14C 109.5 . . ?
C25 C26 H26A 109.5 . . ?
C25 C26 H26B 109.5 . . ?
C25 C26 H26C 109.5 . . ?
H26A C26 H26B 109.5 . . ?
H26A C26 H26C 109.5 . . ?
H26B C26 H26C 109.5 . . ?
C21 C22 C23 120.9(5) . . ?
C21 C22 H22 119.6 . . ?
C23 C22 H22 119.6 . . ?
C40 C41 H41A 109.5 . . ?
C40 C41 H41B 109.5 . . ?
C40 C41 H41C 109.5 . . ?
H41A C41 H41B 109.5 . . ?
H41A C41 H41C 109.5 . . ?
H41B C41 H41C 109.5 . . ?
C40 C42 H42A 109.5 . . ?
C40 C42 H42B 109.5 . . ?
C40 C42 H42C 109.5 . . ?
H42A C42 H42B 109.5 . . ?
H42A C42 H42C 109.5 . . ?
H42B C42 H42C 109.5 . . ?
C28 C29 H29A 109.5 . . ?
C28 C29 H29B 109.5 . . ?
C28 C29 H29C 109.5 . . ?
H29A C29 H29B 109.5 . . ?
H29A C29 H29C 109.5 . . ?
H29B C29 H29C 109.5 . . ?
C25 C27 H27A 109.5 . . ?
C25 C27 H27B 109.5 . . ?
C25 C27 H27C 109.5 . . ?
H27A C27 H27B 109.5 . . ?
H27A C27 H27C 109.5 . . ?
H27B C27 H27C 109.5 . . ?
C28 C30 H30A 109.5 . . ?
C28 C30 H30B 109.5 . . ?
C28 C30 H30C 109.5 . . ?
H30A C30 H30B 109.5 . . ?
H30A C30 H30C 109.5 . . ?
H30B C30 H30C 109.5 . . ?
C46 C51 H51 118.5 . . ?
C46 C51 C50 123.0(9) . . ?
C50 C51 H51 118.5 . . ?
C51 C46 C47 117.1(9) . . ?
C51 C46 C52 122.7(10) . . ?
C47 C46 C52 120.2(9) . . ?
C46 C47 H47 119.7 . . ?
C48 C47 C46 120.6(9) . . ?
C48 C47 H47 119.7 . . ?
C43 C44 H44A 109.5 . . ?
C43 C44 H44B 109.5 . . ?
C43 C44 H44C 109.5 . . ?
H44A C44 H44B 109.5 . . ?
H44A C44 H44C 109.5 . . ?
H44B C44 H44C 109.5 . . ?
C43 C45 H45A 109.5 . . ?
C43 C45 H45B 109.5 . . ?
C43 C45 H45C 109.5 . . ?
H45A C45 H45B 109.5 . . ?
H45A C45 H45C 109.5 . . ?
H45B C45 H45C 109.5 . . ?
C51 C50 H50 120.4 . . ?
C51 C50 C49 119.2(10) . . ?
C49 C50 H50 120.4 . . ?
C15 C17 H17A 109.5 . . ?
C15 C17 H17B 109.5 . . ?
C15 C17 H17C 109.5 . . ?
H17A C17 H17B 109.5 . . ?
H17A C17 H17C 109.5 . . ?
H17B C17 H17C 109.5 . . ?
C50 C49 H49 120.5 . . ?
C48 C49 C50 119.1(10) . . ?
C48 C49 H49 120.5 . . ?
C47 C48 H48 119.5 . . ?
C49 C48 C47 121.0(10) . . ?
C49 C48 H48 119.5 . . ?
C46 C52 H52A 109.5 . . ?
C46 C52 H52B 109.5 . . ?
C46 C52 H52C 109.5 . . ?
H52A C52 H52B 109.5 . . ?
H52A C52 H52C 109.5 . . ?
H52B C52 H52C 109.5 . . ?
C15 C16 H16A 109.5 . . ?
C15 C16 H16B 109.5 . . ?
C15 C16 H16C 109.5 . . ?
H16A C16 H16B 109.5 . . ?
H16A C16 H16C 109.5 . . ?
H16B C16 H16C 109.5 . . ?
C15 C18 H18A 109.5 . . ?
C15 C18 H18B 109.5 . . ?
C15 C18 H18C 109.5 . . ?
H18A C18 H18B 109.5 . . ?
H18A C18 H18C 109.5 . . ?
H18B C18 H18C 109.5 . . ?

loop_
_geom_bond_atom_site_label_1
_geom_bond_atom_site_label_2
_geom_bond_distance
_geom_bond_site_symmetry_2
_geom_bond_publ_flag
Bi1 Br2 2.9253(6) . ?
Bi1 Br1 2.7809(6) . ?
Bi1 O1 2.200(3) . ?
Bi1 N4 2.609(4) 3_666 ?
Bi1 C1 2.250(5) . ?
O1 C6 1.322(6) . ?
N2 C2 1.377(7) . ?
N2 C19 1.447(7) . ?
N2 C3 1.338(6) . ?
N4 C31 1.316(7) . ?
N4 C33 1.365(7) . ?
N3 C31 1.345(7) . ?
N3 C32 1.365(7) . ?
N3 C34 1.455(6) . ?
N1 C1 1.379(6) . ?
N1 C3 1.335(7) . ?
N1 C4 1.484(6) . ?
C12 H12A 0.9800 . ?
C12 H12B 0.9800 . ?
C12 H12C 0.9800 . ?
C12 C11 1.507(7) . ?
C1 C2 1.351(7) . ?
C31 H31 0.9500 . ?
C33 H33 0.9500 . ?
C33 C32 1.361(7) . ?
C25 H25 1.0000 . ?
C25 C24 1.519(7) . ?
C25 C26 1.540(8) . ?
C25 C27 1.521(8) . ?
C11 C13 1.540(8) . ?
C11 C7 1.546(8) . ?
C11 C14 1.518(8) . ?
C2 H2 0.9500 . ?
C20 C19 1.398(8) . ?
C20 C21 1.402(8) . ?
C20 C28 1.525(8) . ?
C9 C10 1.388(8) . ?
C9 C8 1.407(8) . ?
C9 C15 1.531(9) . ?
C19 C24 1.392(8) . ?
C32 H32 0.9500 . ?
C5 C10 1.385(7) . ?
C5 C4 1.499(7) . ?
C5 C6 1.424(7) . ?
C10 H10 0.9500 . ?
C3 H3 0.9500 . ?
C4 H4A 0.9900 . ?
C4 H4B 0.9900 . ?
C21 H21 0.9500 . ?
C21 C22 1.376(8) . ?
C24 C23 1.397(8) . ?
C40 H40 1.0000 . ?
C40 C35 1.525(8) . ?
C40 C41 1.518(8) . ?
C40 C42 1.526(8) . ?
C13 H13A 0.9800 . ?
C13 H13B 0.9800 . ?
C13 H13C 0.9800 . ?
C34 C35 1.395(8) . ?
C34 C39 1.399(8) . ?
C35 C36 1.386(7) . ?
C28 H28 1.0000 . ?
C28 C29 1.526(9) . ?
C28 C30 1.531(9) . ?
C8 H8 0.9500 . ?
C8 C7 1.393(8) . ?
C23 H23 0.9500 . ?
C23 C22 1.381(8) . ?
C7 C6 1.432(7) . ?
C37 H37 0.9500 . ?
C37 C36 1.386(9) . ?
C37 C38 1.379(9) . ?
C36 H36 0.9500 . ?
C38 H38 0.9500 . ?
C38 C39 1.399(8) . ?
C15 C17 1.525(13) . ?
C15 C16 1.488(12) . ?
C15 C18 1.529(13) . ?
C43 H43 1.0000 . ?
C43 C39 1.516(9) . ?
C43 C44 1.510(10) . ?
C43 C45 1.539(11) . ?
C14 H14A 0.9800 . ?
C14 H14B 0.9800 . ?
C14 H14C 0.9800 . ?
C26 H26A 0.9800 . ?
C26 H26B 0.9800 . ?
C26 H26C 0.9800 . ?
C22 H22 0.9500 . ?
C41 H41A 0.9800 . ?
C41 H41B 0.9800 . ?
C41 H41C 0.9800 . ?
C42 H42A 0.9800 . ?
C42 H42B 0.9800 . ?
C42 H42C 0.9800 . ?
C29 H29A 0.9800 . ?
C29 H29B 0.9800 . ?
C29 H29C 0.9800 . ?
C27 H27A 0.9800 . ?
C27 H27B 0.9800 . ?
C27 H27C 0.9800 . ?
C30 H30A 0.9800 . ?
C30 H30B 0.9800 . ?
C30 H30C 0.9800 . ?
C51 H51 0.9500 . ?
C51 C46 1.360(12) . ?
C51 C50 1.376(13) . ?
C46 C47 1.398(14) . ?
C46 C52 1.476(13) . ?
C47 H47 0.9500 . ?
C47 C48 1.398(15) . ?
C44 H44A 0.9800 . ?
C44 H44B 0.9800 . ?
C44 H44C 0.9800 . ?
C45 H45A 0.9800 . ?
C45 H45B 0.9800 . ?
C45 H45C 0.9800 . ?
C50 H50 0.9500 . ?
C50 C49 1.405(16) . ?
C17 H17A 0.9800 . ?
C17 H17B 0.9800 . ?
C17 H17C 0.9800 . ?
C49 H49 0.9500 . ?
C49 C48 1.348(16) . ?
C48 H48 0.9500 . ?
C52 H52A 0.9800 . ?
C52 H52B 0.9800 . ?
C52 H52C 0.9800 . ?
C16 H16A 0.9800 . ?
C16 H16B 0.9800 . ?
C16 H16C 0.9800 . ?
C18 H18A 0.9800 . ?
C18 H18B 0.9800 . ?
C18 H18C 0.9800 . ?

loop_
_geom_torsion_atom_site_label_1
_geom_torsion_atom_site_label_2
_geom_torsion_atom_site_label_3
_geom_torsion_atom_site_label_4
_geom_torsion
_geom_torsion_site_symmetry_1
_geom_torsion_site_symmetry_2
_geom_torsion_site_symmetry_3
_geom_torsion_site_symmetry_4
_geom_torsion_publ_flag
Bi1 O1 C6 C5 -56.3(7) . . . . ?
Bi1 O1 C6 C7 129.3(5) . . . . ?
Bi1 N4 C31 N3 -173.8(3) 3_666 . . . ?
Bi1 N4 C33 C32 173.8(4) 3_666 . . . ?
Bi1 C1 C2 N2 178.5(3) . . . . ?
N2 C19 C24 C25 1.6(7) . . . . ?
N2 C19 C24 C23 -176.4(5) . . . . ?
N4 C33 C32 N3 -0.1(6) . . . . ?
N3 C34 C35 C40 3.8(8) . . . . ?
N3 C34 C35 C36 -177.0(5) . . . . ?
N3 C34 C39 C38 177.5(5) . . . . ?
N3 C34 C39 C43 -1.8(8) . . . . ?
N1 C1 C2 N2 -0.3(6) . . . . ?
C12 C11 C7 C8 122.8(6) . . . . ?
C12 C11 C7 C6 -59.3(7) . . . . ?
C1 N1 C3 N2 -0.3(5) . . . . ?
C1 N1 C4 C5 -78.8(6) . . . . ?
C31 N4 C33 C32 0.2(6) . . . . ?
C31 N3 C32 C33 -0.1(6) . . . . ?
C31 N3 C34 C35 78.2(7) . . . . ?
C31 N3 C34 C39 -101.8(6) . . . . ?
C33 N4 C31 N3 -0.3(6) . . . . ?
C25 C24 C23 C22 -178.9(5) . . . . ?
C11 C7 C6 O1 -2.1(7) . . . . ?
C11 C7 C6 C5 -176.7(5) . . . . ?
C2 N2 C19 C20 -97.8(6) . . . . ?
C2 N2 C19 C24 78.4(6) . . . . ?
C2 N2 C3 N1 0.2(5) . . . . ?
C20 C19 C24 C25 177.5(5) . . . . ?
C20 C19 C24 C23 -0.5(8) . . . . ?
C20 C21 C22 C23 -0.5(9) . . . . ?
C9 C8 C7 C11 178.2(5) . . . . ?
C9 C8 C7 C6 0.3(8) . . . . ?
C19 N2 C2 C1 178.8(5) . . . . ?
C19 N2 C3 N1 -178.5(5) . . . . ?
C19 C20 C21 C22 -0.8(8) . . . . ?
C19 C20 C28 C29 -124.6(6) . . . . ?
C19 C20 C28 C30 111.2(6) . . . . ?
C19 C24 C23 C22 -0.8(8) . . . . ?
C32 N3 C31 N4 0.3(6) . . . . ?
C32 N3 C34 C35 -102.3(6) . . . . ?
C32 N3 C34 C39 77.6(7) . . . . ?
C10 C9 C8 C7 -1.3(8) . . . . ?
C10 C9 C15 C17 -70.5(9) . . . . ?
C10 C9 C15 C16 167.1(7) . . . . ?
C10 C9 C15 C18 46.1(10) . . . . ?
C10 C5 C4 N1 -101.8(5) . . . . ?
C10 C5 C6 O1 -176.5(5) . . . . ?
C10 C5 C6 C7 -1.7(7) . . . . ?
C3 N2 C2 C1 0.1(6) . . . . ?
C3 N2 C19 C20 80.7(7) . . . . ?
C3 N2 C19 C24 -103.1(6) . . . . ?
C3 N1 C1 Bi1 -178.5(3) . . . . ?
C3 N1 C1 C2 0.4(6) . . . . ?
C3 N1 C4 C5 97.7(5) . . . . ?
C4 N1 C1 Bi1 -1.5(7) . . . . ?
C4 N1 C1 C2 177.3(4) . . . . ?
C4 N1 C3 N2 -177.3(4) . . . . ?
C4 C5 C10 C9 -178.0(5) . . . . ?
C4 C5 C6 O1 2.2(7) . . . . ?
C4 C5 C6 C7 177.0(4) . . . . ?
C21 C20 C19 N2 177.2(5) . . . . ?
C21 C20 C19 C24 1.3(8) . . . . ?
C21 C20 C28 C29 55.6(7) . . . . ?
C21 C20 C28 C30 -68.6(7) . . . . ?
C24 C23 C22 C21 1.3(9) . . . . ?
C40 C35 C36 C37 177.9(5) . . . . ?
C13 C11 C7 C8 -117.2(6) . . . . ?
C13 C11 C7 C6 60.7(6) . . . . ?
C34 N3 C31 N4 179.8(5) . . . . ?
C34 N3 C32 C33 -179.6(5) . . . . ?
C34 C35 C36 C37 -1.3(8) . . . . ?
C35 C34 C39 C38 -2.6(8) . . . . ?
C35 C34 C39 C43 178.1(6) . . . . ?
C28 C20 C19 N2 -2.6(8) . . . . ?
C28 C20 C19 C24 -178.5(5) . . . . ?
C28 C20 C21 C22 179.0(5) . . . . ?
C8 C9 C10 C5 0.8(8) . . . . ?
C8 C9 C15 C17 105.9(8) . . . . ?
C8 C9 C15 C16 -16.6(11) . . . . ?
C8 C9 C15 C18 -137.5(7) . . . . ?
C8 C7 C6 O1 175.9(5) . . . . ?
C8 C7 C6 C5 1.2(7) . . . . ?
C37 C38 C39 C34 0.3(8) . . . . ?
C37 C38 C39 C43 179.7(6) . . . . ?
C36 C37 C38 C39 1.3(9) . . . . ?
C38 C37 C36 C35 -0.8(9) . . . . ?
C15 C9 C10 C5 177.4(6) . . . . ?
C15 C9 C8 C7 -177.9(6) . . . . ?
C6 C5 C10 C9 0.7(8) . . . . ?
C6 C5 C4 N1 79.5(6) . . . . ?
C39 C34 C35 C40 -176.1(5) . . . . ?
C39 C34 C35 C36 3.1(8) . . . . ?
C14 C11 C7 C8 2.5(7) . . . . ?
C14 C11 C7 C6 -179.6(5) . . . . ?
C26 C25 C24 C19 -104.3(6) . . . . ?
C26 C25 C24 C23 73.6(7) . . . . ?
C41 C40 C35 C34 -110.3(6) . . . . ?
C41 C40 C35 C36 70.5(7) . . . . ?
C42 C40 C35 C34 126.5(6) . . . . ?
C42 C40 C35 C36 -52.7(7) . . . . ?
C27 C25 C24 C19 133.0(6) . . . . ?
C27 C25 C24 C23 -49.1(7) . . . . ?
C51 C46 C47 C48 1.0(12) . . . . ?
C51 C50 C49 C48 1.6(15) . . . . ?
C46 C51 C50 C49 -1.4(14) . . . . ?
C46 C47 C48 C49 -0.8(14) . . . . ?
C44 C43 C39 C34 -110.9(7) . . . . ?
C44 C43 C39 C38 69.9(8) . . . . ?
C45 C43 C39 C34 127.0(7) . . . . ?
C45 C43 C39 C38 -52.3(9) . . . . ?
C50 C51 C46 C47 0.1(12) . . . . ?
C50 C51 C46 C52 -179.8(8) . . . . ?
C50 C49 C48 C47 -0.6(15) . . . . ?
C52 C46 C47 C48 -179.1(8) . . . . ?
